data_1509741
loop_
_publ_author_name
'Parasyuk, O.V.'
'Gulay, L.D.'

_publ_section_title
;
 Crystal structure of the Ag2.66 Hg2 Sn1.34 Se6 and Hg2 Sn Se4 compounds
;
_journal_name_full 'Journal of Alloys Compd.'
_journal_page_first 94
_journal_page_last 98
_journal_paper_doi 10.1016/S0925-8388(01)01912-0
_journal_volume 337
_journal_year 2002
_chemical_formula_sum 'Ag2.666 Hg2 Se6 Sn1.334'
_chemical_name_systematic '(Ag2 Hg2) (Ag0.333 Sn0.667)2 Se6'
_space_group_IT_number 44
_symmetry_space_group_name_Hall 'I 2 -2'
_symmetry_space_group_name_H-M 'I m m 2'
_cell_angle_alpha 90
_cell_angle_beta 90
_cell_angle_gamma 90
_cell_formula_units_Z 1
_cell_length_a 12.795
_cell_length_b 4.2631
_cell_length_c 5.8207
_cell_volume 317.498
_citation_journal_id_ASTM JALCEU
_cod_data_source_file silver2-3_218.cif
_cod_data_source_block Ag2.666Hg2Se6Sn1.334
_cod_database_code 1509741

loop_
_symmetry_equiv_pos_as_xyz
x,y,z
-x,-y,z
-x,y,z
x,-y,z
x+1/2,y+1/2,z+1/2
-x+1/2,-y+1/2,z+1/2
-x+1/2,y+1/2,z+1/2
x+1/2,-y+1/2,z+1/2

loop_
_atom_site_label
_atom_site_type_symbol
_atom_site_fract_x
_atom_site_fract_y
_atom_site_fract_z
_atom_site_occupancy
_atom_site_U_iso_or_equiv
Sn1 Sn+4 0 0.5 0.764 0.667 0.0
Hg1 Hg+2 0.1675 0 0.27 0.5 0.0
Se1 Se-2 0.3453 0 0.028 1 0.0
Ag1 Ag+1 0.1675 0 0.27 0.5 0.0
Se2 Se-2 0 0 0.022 1 0.0
Ag2 Ag+1 0 0.5 0.764 0.333 0.0
